data_7205533
loop_
_publ_author_name
'Kurach, Ewa'
'Djurado, David'
'Rimar\<cik, Jan'
'Kornet, Aleksandra'
'Wlostowski, Marek'
'Luke\<s, Vladimir'
'P\'ecaut, Jacques'
'Zagorska, Malgorzata'
'Pron, Adam'

_publ_section_title
;
 Effect of substituents on redox, spectroscopic and structural
 properties of conjugated diaryltetrazines-a combined experimental and
 theoretical study.
;
_journal_issue 7
_journal_name_full 'Physical chemistry chemical physics : PCCP'
_journal_page_first 2690
_journal_page_last 2700
_journal_paper_doi 10.1039/c0cp01553a
_journal_volume 13
_journal_year 2011
_chemical_formula_moiety
;
'C18H10N4S4'
;
_chemical_formula_sum 'C27 H15 N6 S6'
_chemical_formula_weight 615.81
_chemical_name_systematic
;
3,6-bis(2',2-bi-5-thienyl)-1,2,4,5-tetrazine
;
_space_group_IT_number 14
_symmetry_cell_setting monoclinic
_symmetry_space_group_name_Hall '-P 2ybc'
_symmetry_space_group_name_H-M 'P 1 21/c 1'
_atom_sites_solution_hydrogens geom
_atom_sites_solution_primary direct
_atom_sites_solution_secondary difmap
_audit_creation_method SHELXL-97
_cell_angle_alpha 90.00
_cell_angle_beta 94.418(4)
_cell_angle_gamma 90.00
_cell_formula_units_Z 4
_cell_length_a 5.8286(2)
_cell_length_b 22.7537(9)
_cell_length_c 19.7775(7)
_cell_measurement_reflns_used 2945
_cell_measurement_temperature 150.0(2)
_cell_measurement_theta_max 28.9411
_cell_measurement_theta_min 3.0920
_cell_volume 2615.14(17)
_computing_cell_refinement
;
CrysAlis RED, Oxford Diffraction Ltd.,
Version 1.171.32.15 (release 10-01-2008 CrysAlis171 .NET)
(compiled Jan 10 2008,16:37:18)
;
_computing_data_collection
;
CrysAlis CCD, Oxford Diffraction Ltd.,
Version 1.171.32.15 (release 10-01-2008 CrysAlis171 .NET)
(compiled Jan 10 2008,16:37:18)
;
_computing_data_reduction
;
CrysAlis RED, Oxford Diffraction Ltd.,
Version 1.171.32.15 (release 10-01-2008 CrysAlis171 .NET)
(compiled Jan 10 2008,16:37:18)
;
_computing_structure_refinement 'SHELXL-97 (Sheldrick, 1997)'
_computing_structure_solution 'SHELXS-97 (Sheldrick, 1990)'
_diffrn_ambient_temperature 150.0(2)
_diffrn_detector_area_resol_mean 15.9653
_diffrn_measured_fraction_theta_full 0.995
_diffrn_measured_fraction_theta_max 0.995
_diffrn_measurement_details
;
1 omega -13.00 39.00 1.0000 20.0000
omega____ theta____ kappa____ phi______ omega'___ theta'___ frames
- 17.1550 77.0000 180.0000 0.0000 0.0000 52

2 omega -6.00 43.00 1.0000 20.0000
omega____ theta____ kappa____ phi______ omega'___ theta'___ frames
- 17.1550 45.0000 90.0000 0.0000 0.0000 49

3 omega -54.00 -4.00 1.0000 20.0000
omega____ theta____ kappa____ phi______ omega'___ theta'___ frames
- 17.1550 -45.0000 90.0000 0.0000 0.0000 50

4 omega -9.00 32.00 1.0000 20.0000
omega____ theta____ kappa____ phi______ omega'___ theta'___ frames
- 17.1550 -56.0000 209.0000 0.0000 0.0000 41

5 omega 4.00 48.00 1.0000 20.0000
omega____ theta____ kappa____ phi______ omega'___ theta'___ frames
- -18.7175 56.0000 171.0000 0.0000 0.0000 44

6 omega -78.00 -37.00 1.0000 20.0000
omega____ theta____ kappa____ phi______ omega'___ theta'___ frames
- -18.7175 -77.0000 300.0000 0.0000 0.0000 41

;
_diffrn_measurement_device_type '\k-geometry diffractometer'
_diffrn_measurement_method omega-scan
_diffrn_radiation_monochromator graphite
_diffrn_radiation_source 'fine-focus sealed tube'
_diffrn_radiation_type MoK\a
_diffrn_radiation_wavelength 0.71073
_diffrn_reflns_av_R_equivalents 0.0530
_diffrn_reflns_av_sigmaI/netI 0.1064
_diffrn_reflns_limit_h_max 6
_diffrn_reflns_limit_h_min -5
_diffrn_reflns_limit_k_max 25
_diffrn_reflns_limit_k_min -24
_diffrn_reflns_limit_l_max 21
_diffrn_reflns_limit_l_min -21
_diffrn_reflns_number 10794
_diffrn_reflns_theta_full 23.25
_diffrn_reflns_theta_max 23.25
_diffrn_reflns_theta_min 3.23
_exptl_absorpt_coefficient_mu 0.555
_exptl_absorpt_correction_T_max 0.989
_exptl_absorpt_correction_T_min 0.948
_exptl_absorpt_correction_type multi-scan
_exptl_absorpt_process_details
;
CrysAlis RED, Oxford Diffraction Ltd.,
Version 1.171.32.15 (release 10-01-2008 CrysAlis171 .NET)
(compiled Jan 10 2008,16:37:18)
Empirical absorption correction using spherical harmonics,
implemented in SCALE3 ABSPACK scaling algorithm.
;
_exptl_crystal_colour red
_exptl_crystal_density_diffrn 1.564
_exptl_crystal_density_method 'not measured'
_exptl_crystal_description 'long plate'
_exptl_crystal_F_000 1260
_exptl_crystal_size_max 0.15
_exptl_crystal_size_mid 0.08
_exptl_crystal_size_min 0.02
_refine_diff_density_max 0.267
_refine_diff_density_min -0.288
_refine_diff_density_rms 0.056
_refine_ls_extinction_method none
_refine_ls_goodness_of_fit_ref 0.820
_refine_ls_hydrogen_treatment constr
_refine_ls_matrix_type full
_refine_ls_number_parameters 352
_refine_ls_number_reflns 3751
_refine_ls_number_restraints 0
_refine_ls_restrained_S_all 0.820
_refine_ls_R_factor_all 0.0853
_refine_ls_R_factor_gt 0.0375
_refine_ls_shift/su_max 0.001
_refine_ls_shift/su_mean 0.000
_refine_ls_structure_factor_coef Fsqd
_refine_ls_weighting_details 'calc w=1/[\s^2^(Fo^2^)+(0.0183P)^2^+0.0000P] where P=(Fo^2^+2Fc^2^)/3'
_refine_ls_weighting_scheme calc
_refine_ls_wR_factor_gt 0.0555
_refine_ls_wR_factor_ref 0.0607
_reflns_number_gt 2146
_reflns_number_total 3751
_reflns_threshold_expression >2sigma(I)
_cod_data_source_file C0CP01553A.TXT
_cod_data_source_block echo15
_cod_database_code 7205533

loop_
_symmetry_equiv_pos_as_xyz
'x, y, z'
'-x, y+1/2, -z+1/2'
'-x, -y, -z'
'x, -y-1/2, z-1/2'

loop_
_atom_site_label
_atom_site_type_symbol
_atom_site_fract_x
_atom_site_fract_y
_atom_site_fract_z
_atom_site_U_iso_or_equiv
_atom_site_adp_type
_atom_site_occupancy
_atom_site_symmetry_multiplicity
_atom_site_calc_flag
_atom_site_refinement_flags
_atom_site_disorder_assembly
_atom_site_disorder_group
S1 S 0.61889(17) 0.70709(4) 0.46733(4) 0.0371(3) Uani 1 1 d . . .
S2 S 0.58196(16) 0.61437(4) 0.65916(4) 0.0257(3) Uani 1 1 d . . .
S3 S 0.81396(15) 0.44308(4) 0.96561(4) 0.0260(3) Uani 1 1 d . . .
S4 S 1.08829(17) 0.33217(4) 1.13226(4) 0.0328(3) Uani 1 1 d . . .
N1 N 0.7113(5) 0.53837(12) 0.77937(13) 0.0243(7) Uani 1 1 d . . .
N2 N 1.0553(5) 0.50113(12) 0.73633(13) 0.0239(7) Uani 1 1 d . . .
N3 N 1.1011(5) 0.47111(12) 0.79249(14) 0.0248(7) Uani 1 1 d . . .
N4 N 0.7572(5) 0.50818(13) 0.83551(13) 0.0254(8) Uani 1 1 d . . .
C1 C 0.3888(6) 0.75295(15) 0.45573(17) 0.0328(10) Uani 1 1 d . . .
H1 H 0.3641 0.7786 0.4193 0.039 Uiso 1 1 calc R . .
C2 C 0.2472(6) 0.74748(16) 0.50576(17) 0.0340(10) Uani 1 1 d . . .
H2 H 0.1134 0.7694 0.5078 0.041 Uiso 1 1 calc R . .
C3 C 0.3207(6) 0.70536(14) 0.55467(16) 0.0257(9) Uani 1 1 d . . .
H3 H 0.2406 0.6965 0.5923 0.031 Uiso 1 1 calc R . .
C4 C 0.5209(6) 0.67891(15) 0.54127(15) 0.0218(9) Uani 1 1 d . . .
C5 C 0.6573(6) 0.63559(14) 0.57961(16) 0.0238(9) Uani 1 1 d . . .
C6 C 0.8509(6) 0.60717(15) 0.56386(16) 0.0278(9) Uani 1 1 d . . .
H6 H 0.9163 0.6123 0.5228 0.033 Uiso 1 1 calc R . .
C7 C 0.9430(6) 0.56964(14) 0.61475(16) 0.0237(9) Uani 1 1 d . . .
H7 H 1.0758 0.5476 0.6112 0.028 Uiso 1 1 calc R . .
C8 C 0.8172(6) 0.56876(14) 0.67048(16) 0.0203(9) Uani 1 1 d . . .
C9 C 0.8607(6) 0.53492(14) 0.73165(16) 0.0203(9) Uani 1 1 d . . .
C10 C 0.9508(6) 0.47681(14) 0.84146(16) 0.0205(9) Uani 1 1 d . . .
C11 C 1.0074(6) 0.44557(14) 0.90400(15) 0.0201(9) Uani 1 1 d . . .
C12 C 1.2022(6) 0.41465(15) 0.92365(17) 0.0278(9) Uani 1 1 d . . .
H12 H 1.3255 0.4106 0.8968 0.033 Uiso 1 1 calc R . .
C13 C 1.1975(6) 0.38979(15) 0.98813(16) 0.0280(10) Uani 1 1 d . . .
H13 H 1.3176 0.3676 1.0085 0.034 Uiso 1 1 calc R . .
C14 C 0.9994(6) 0.40123(14) 1.01820(16) 0.0211(9) Uani 1 1 d . . .
C15 C 0.9289(6) 0.38375(13) 1.08346(15) 0.0196(8) Uani 1 1 d . . .
C16 C 0.7398(6) 0.40257(13) 1.11616(15) 0.0186(9) Uani 1 1 d . . .
H16 H 0.6328 0.4300 1.0986 0.022 Uiso 1 1 calc R . .
C17 C 0.7316(6) 0.37454(14) 1.17968(16) 0.0275(10) Uani 1 1 d . . .
H17 H 0.6168 0.3821 1.2086 0.033 Uiso 1 1 calc R . .
C18 C 0.9027(6) 0.33603(16) 1.19507(15) 0.0294(10) Uani 1 1 d . . .
H18 H 0.9183 0.3142 1.2349 0.035 Uiso 1 1 calc R . .
S21 S 0.09572(19) 0.69288(4) 0.18182(4) 0.0444(3) Uani 1 1 d . . .
S22 S 0.14545(16) 0.61020(4) 0.38163(4) 0.0270(3) Uani 1 1 d . . .
N21 N 0.3079(5) 0.53430(12) 0.49860(14) 0.0236(7) Uani 1 1 d . . .
N22 N 0.6369(5) 0.49814(13) 0.44788(13) 0.0251(8) Uani 1 1 d . . .
C21 C -0.1554(7) 0.73123(16) 0.1724(2) 0.0462(12) Uani 1 1 d . . .
H21 H -0.2046 0.7516 0.1332 0.055 Uiso 1 1 calc R . .
C22 C -0.2755(7) 0.72885(16) 0.2281(2) 0.0456(12) Uani 1 1 d . . .
H22 H -0.4157 0.7477 0.2316 0.055 Uiso 1 1 calc R . .
C23 C -0.1638(6) 0.69450(14) 0.28023(16) 0.0251(9) Uani 1 1 d . . .
H23 H -0.2227 0.6882 0.3220 0.030 Uiso 1 1 calc R . .
C24 C 0.0400(6) 0.67150(15) 0.26270(15) 0.0261(9) Uani 1 1 d . . .
C25 C 0.1974(6) 0.63191(14) 0.30052(15) 0.0215(9) Uani 1 1 d . . .
C26 C 0.3893(6) 0.60568(15) 0.28046(16) 0.0241(9) Uani 1 1 d . . .
H26 H 0.4432 0.6118 0.2380 0.029 Uiso 1 1 calc R . .
C27 C 0.4999(6) 0.56848(14) 0.32923(16) 0.0218(9) Uani 1 1 d . . .
H27 H 0.6336 0.5476 0.3228 0.026 Uiso 1 1 calc R . .
C28 C 0.3871(6) 0.56672(13) 0.38750(16) 0.0203(9) Uani 1 1 d . . .
C29 C 0.4468(6) 0.53154(15) 0.44678(16) 0.0204(9) Uani 1 1 d . . .

loop_
_atom_site_aniso_label
_atom_site_aniso_U_11
_atom_site_aniso_U_22
_atom_site_aniso_U_33
_atom_site_aniso_U_23
_atom_site_aniso_U_13
_atom_site_aniso_U_12
S1 0.0348(7) 0.0404(7) 0.0370(6) 0.0111(5) 0.0095(5) 0.0045(6)
S2 0.0260(6) 0.0268(6) 0.0247(5) 0.0015(4) 0.0049(4) 0.0054(5)
S3 0.0209(6) 0.0295(6) 0.0275(5) 0.0014(5) 0.0008(4) 0.0021(5)
S4 0.0328(7) 0.0337(6) 0.0316(6) 0.0008(5) 0.0013(5) 0.0039(6)
N1 0.029(2) 0.0241(19) 0.0195(18) -0.0017(15) 0.0012(15) 0.0045(16)
N2 0.029(2) 0.0196(18) 0.0229(18) 0.0016(14) 0.0015(15) 0.0001(17)
N3 0.0226(19) 0.0241(19) 0.0278(18) 0.0004(15) 0.0028(15) 0.0010(16)
N4 0.025(2) 0.031(2) 0.0198(18) -0.0017(15) 0.0005(15) 0.0046(16)
C1 0.033(3) 0.026(2) 0.038(2) 0.0083(19) -0.005(2) 0.000(2)
C2 0.031(3) 0.031(2) 0.039(2) 0.004(2) 0.000(2) 0.004(2)
C3 0.024(2) 0.022(2) 0.030(2) 0.0088(18) 0.0004(17) 0.004(2)
C4 0.025(2) 0.019(2) 0.021(2) -0.0002(17) -0.0025(17) -0.004(2)
C5 0.028(2) 0.018(2) 0.025(2) -0.0072(18) 0.0025(18) -0.004(2)
C6 0.029(2) 0.026(2) 0.029(2) 0.0000(19) 0.0074(18) 0.003(2)
C7 0.021(2) 0.026(2) 0.025(2) 0.0017(18) 0.0055(18) 0.0039(19)
C8 0.015(2) 0.015(2) 0.031(2) -0.0002(17) -0.0003(17) 0.0013(18)
C9 0.018(2) 0.018(2) 0.024(2) -0.0026(18) -0.0040(19) 0.0006(19)
C10 0.019(2) 0.019(2) 0.023(2) -0.0082(18) -0.0015(18) -0.0079(19)
C11 0.019(2) 0.023(2) 0.018(2) -0.0004(17) -0.0005(17) 0.0030(19)
C12 0.027(3) 0.032(2) 0.025(2) 0.0009(18) 0.0027(18) 0.000(2)
C13 0.021(2) 0.033(2) 0.030(2) 0.001(2) -0.0009(19) 0.002(2)
C14 0.020(2) 0.014(2) 0.028(2) -0.0017(17) -0.0011(17) -0.0018(18)
C15 0.023(2) 0.014(2) 0.020(2) -0.0010(17) -0.0044(17) -0.0028(18)
C16 0.026(2) 0.015(2) 0.015(2) -0.0003(16) 0.0031(17) -0.0026(18)
C17 0.024(2) 0.026(2) 0.033(2) -0.0106(19) 0.0032(18) 0.007(2)
C18 0.034(3) 0.036(3) 0.019(2) -0.0028(18) 0.0063(17) -0.004(2)
S21 0.0625(9) 0.0372(7) 0.0318(6) 0.0062(5) -0.0067(5) 0.0056(6)
S22 0.0302(6) 0.0269(6) 0.0236(5) 0.0008(5) 0.0003(4) 0.0062(5)
N21 0.028(2) 0.0224(18) 0.0200(16) 0.0034(14) -0.0011(15) 0.0051(16)
N22 0.024(2) 0.0275(19) 0.0239(18) 0.0022(15) 0.0032(15) 0.0061(16)
C21 0.045(3) 0.030(3) 0.059(3) 0.009(2) -0.028(2) 0.002(2)
C22 0.027(3) 0.030(3) 0.078(3) 0.011(2) -0.007(2) 0.000(2)
C23 0.023(2) 0.019(2) 0.032(2) 0.0092(18) -0.0054(18) -0.004(2)
C24 0.033(3) 0.017(2) 0.027(2) 0.0030(18) -0.0055(18) -0.005(2)
C25 0.025(2) 0.022(2) 0.017(2) -0.0011(17) -0.0017(17) -0.004(2)
C26 0.029(2) 0.025(2) 0.019(2) 0.0031(18) 0.0007(18) -0.005(2)
C27 0.018(2) 0.022(2) 0.026(2) -0.0046(18) 0.0017(17) 0.0036(19)
C28 0.022(2) 0.017(2) 0.022(2) -0.0003(18) 0.0005(17) -0.0012(19)
C29 0.022(2) 0.017(2) 0.023(2) -0.0040(18) 0.0023(18) -0.0003(19)

loop_
_atom_type_symbol
_atom_type_description
_atom_type_scat_dispersion_real
_atom_type_scat_dispersion_imag
_atom_type_scat_source
C C 0.0033 0.0016 'International Tables Vol C Tables 4.2.6.8 and 6.1.1.4'
H H 0.0000 0.0000 'International Tables Vol C Tables 4.2.6.8 and 6.1.1.4'
N N 0.0061 0.0033 'International Tables Vol C Tables 4.2.6.8 and 6.1.1.4'
S S 0.1246 0.1234 'International Tables Vol C Tables 4.2.6.8 and 6.1.1.4'

loop_
_geom_angle_atom_site_label_1
_geom_angle_atom_site_label_2
_geom_angle_atom_site_label_3
_geom_angle
_geom_angle_site_symmetry_1
_geom_angle_site_symmetry_3
_geom_angle_publ_flag
C1 S1 C4 91.90(18) . . ?
C8 S2 C5 91.78(17) . . ?
C11 S3 C14 91.76(17) . . ?
C18 S4 C15 91.59(17) . . ?
N4 N1 C9 117.7(3) . . ?
N3 N2 C9 117.6(3) . . ?
N2 N3 C10 116.9(3) . . ?
N1 N4 C10 118.0(3) . . ?
C2 C1 S1 111.5(3) . . ?
C1 C2 C3 113.5(4) . . ?
C4 C3 C2 112.9(3) . . ?
C3 C4 C5 130.3(3) . . ?
C3 C4 S1 110.2(2) . . ?
C5 C4 S1 119.4(3) . . ?
C6 C5 C4 129.7(3) . . ?
C6 C5 S2 110.4(3) . . ?
C4 C5 S2 119.9(3) . . ?
C5 C6 C7 114.0(3) . . ?
C8 C7 C6 112.9(3) . . ?
C7 C8 C9 127.8(3) . . ?
C7 C8 S2 110.9(3) . . ?
C9 C8 S2 121.3(3) . . ?
N1 C9 N2 124.6(3) . . ?
N1 C9 C8 118.7(3) . . ?
N2 C9 C8 116.7(3) . . ?
N4 C10 N3 125.1(3) . . ?
N4 C10 C11 118.4(3) . . ?
N3 C10 C11 116.5(3) . . ?
C12 C11 C10 128.9(3) . . ?
C12 C11 S3 110.9(3) . . ?
C10 C11 S3 120.2(3) . . ?
C11 C12 C13 113.2(3) . . ?
C14 C13 C12 113.4(3) . . ?
C13 C14 C15 130.4(3) . . ?
C13 C14 S3 110.7(2) . . ?
C15 C14 S3 118.9(3) . . ?
C16 C15 C14 128.6(3) . . ?
C16 C15 S4 111.0(2) . . ?
C14 C15 S4 120.4(3) . . ?
C15 C16 C17 110.9(3) . . ?
C18 C17 C16 114.8(3) . . ?
C17 C18 S4 111.6(3) . . ?
C21 S21 C24 91.4(2) . . ?
C28 S22 C25 91.49(17) . . ?
N22 N21 C29 117.4(3) 3_666 . ?
N21 N22 C29 118.9(3) 3_666 . ?
C22 C21 S21 112.7(3) . . ?
C21 C22 C23 112.3(4) . . ?
C24 C23 C22 112.8(3) . . ?
C23 C24 C25 129.3(3) . . ?
C23 C24 S21 110.9(2) . . ?
C25 C24 S21 119.7(3) . . ?
C26 C25 C24 128.8(3) . . ?
C26 C25 S22 110.7(2) . . ?
C24 C25 S22 120.5(3) . . ?
C25 C26 C27 114.3(3) . . ?
C28 C27 C26 111.8(3) . . ?
C27 C28 C29 126.8(3) . . ?
C27 C28 S22 111.7(3) . . ?
C29 C28 S22 121.4(3) . . ?
N22 C29 N21 123.7(3) . . ?
N22 C29 C28 118.4(3) . . ?
N21 C29 C28 117.9(3) . . ?

loop_
_geom_bond_atom_site_label_1
_geom_bond_atom_site_label_2
_geom_bond_distance
_geom_bond_site_symmetry_2
_geom_bond_publ_flag
S1 C1 1.701(4) . ?
S1 C4 1.733(3) . ?
S2 C8 1.720(3) . ?
S2 C5 1.734(3) . ?
S3 C11 1.724(3) . ?
S3 C14 1.727(3) . ?
S4 C18 1.711(3) . ?
S4 C15 1.742(3) . ?
N1 N4 1.316(3) . ?
N1 C9 1.335(4) . ?
N2 N3 1.314(3) . ?
N2 C9 1.367(4) . ?
N3 C10 1.361(4) . ?
N4 C10 1.333(4) . ?
C1 C2 1.342(4) . ?
C2 C3 1.405(4) . ?
C3 C4 1.357(4) . ?
C4 C5 1.444(4) . ?
C5 C6 1.357(4) . ?
C6 C7 1.395(4) . ?
C7 C8 1.370(4) . ?
C8 C9 1.440(4) . ?
C10 C11 1.443(4) . ?
C11 C12 1.367(4) . ?
C12 C13 1.397(4) . ?
C13 C14 1.364(4) . ?
C14 C15 1.440(4) . ?
C15 C16 1.388(4) . ?
C16 C17 1.413(4) . ?
C17 C18 1.345(4) . ?
S21 C21 1.702(4) . ?
S21 C24 1.727(3) . ?
S22 C28 1.718(3) . ?
S22 C25 1.727(3) . ?
N21 N22 1.310(3) 3_666 ?
N21 C29 1.356(4) . ?
N22 N21 1.310(3) 3_666 ?
N22 C29 1.342(4) . ?
C21 C22 1.350(5) . ?
C22 C23 1.413(4) . ?
C23 C24 1.367(4) . ?
C24 C25 1.452(4) . ?
C25 C26 1.354(4) . ?
C26 C27 1.402(4) . ?
C27 C28 1.371(4) . ?
C28 C29 1.440(4) . ?
